data_4313106
loop_
_publ_author_name
'Mani Ganesan'
'Keng-Yu Shih'
'Phillip E. Fanwick'
'Richard A. Walton'

_publ_section_title
;
 Complexation of the Triply-Bonded Dirhenium(II) Complex Re2Cl4(\m-dppm)2
 (dppm = Ph2PCH2PPh2) by Up to Three Acetylene Molecules
;
_journal_name_full 'Inorganic Chemistry'
_journal_page_first 1241
_journal_page_last 1247
_journal_paper_doi 10.1021/ic020532b
_journal_volume 42
_journal_year 2003
_chemical_formula_sum 'C65 H59 Cl3 F6 N P5 Re2'
_chemical_formula_weight 1601.73
_chemical_name_systematic
;
   ?
;
_space_group_IT_number 62
_symmetry_cell_setting orthorhombic
_symmetry_space_group_name_Hall '-P 2ac 2n'
_symmetry_space_group_name_H-M 'P n m a'
_atom_sites_solution_hydrogens geom
_atom_sites_solution_primary direct
_atom_sites_solution_secondary difmap
_audit_creation_method SHELXL-97
_cell_angle_alpha 90.00
_cell_angle_beta 90.00
_cell_angle_gamma 90.00
_cell_formula_units_Z 4
_cell_length_a 22.3350(3)
_cell_length_b 23.2975(5)
_cell_length_c 12.5653(7)
_cell_measurement_temperature 293(2)
_cell_volume 6538.3(4)
_computing_structure_refinement 'SHELXL-97 (Sheldrick, 1997)'
_computing_structure_solution 'SHELXS-97 (Sheldrick, 1990)'
_diffrn_ambient_temperature 293(2)
_diffrn_measured_fraction_theta_full 0.986
_diffrn_measured_fraction_theta_max 0.986
_diffrn_radiation_monochromator graphite
_diffrn_radiation_source 'fine-focus sealed tube'
_diffrn_radiation_type MoK\a
_diffrn_radiation_wavelength 0.71073
_diffrn_reflns_av_R_equivalents 0.0504
_diffrn_reflns_av_sigmaI/netI 0.0480
_diffrn_reflns_limit_h_max 25
_diffrn_reflns_limit_h_min -25
_diffrn_reflns_limit_k_max 26
_diffrn_reflns_limit_k_min -26
_diffrn_reflns_limit_l_max 14
_diffrn_reflns_limit_l_min -14
_diffrn_reflns_number 19036
_diffrn_reflns_theta_full 24.09
_diffrn_reflns_theta_max 24.09
_diffrn_reflns_theta_min 5.01
_exptl_absorpt_coefficient_mu 4.001
_exptl_crystal_density_diffrn 1.627
_exptl_crystal_density_method 'not measured'
_exptl_crystal_F_000 3144
_refine_diff_density_max 4.704
_refine_diff_density_min -3.645
_refine_diff_density_rms 0.185
_refine_ls_extinction_method none
_refine_ls_goodness_of_fit_ref 1.070
_refine_ls_hydrogen_treatment mixed
_refine_ls_matrix_type full
_refine_ls_number_parameters 410
_refine_ls_number_reflns 5262
_refine_ls_number_restraints 0
_refine_ls_restrained_S_all 1.070
_refine_ls_R_factor_all 0.0775
_refine_ls_R_factor_gt 0.0568
_refine_ls_shift/su_max 0.002
_refine_ls_shift/su_mean 0.000
_refine_ls_structure_factor_coef Fsqd
_refine_ls_weighting_details 'calc w=1/[\s^2^(Fo^2^)+(0.0485P)^2^+137.9058P] where P=(Fo^2^+2Fc^2^)/3'
_refine_ls_weighting_scheme calc
_refine_ls_wR_factor_gt 0.1417
_refine_ls_wR_factor_ref 0.1566
_reflns_number_gt 4020
_reflns_number_total 5262
_reflns_threshold_expression >2sigma(I)
_cod_data_source_file ic020532b_5.cif
_cod_data_source_block xl
_cod_original_cell_volume 6538.4(4)
_cod_database_code 4313106

loop_
_symmetry_equiv_pos_as_xyz
'x, y, z'
'-x+1/2, -y, z+1/2'
'-x, y+1/2, -z'
'x+1/2, -y+1/2, -z+1/2'
'-x, -y, -z'
'x-1/2, y, -z-1/2'
'x, -y-1/2, z'
'-x-1/2, y-1/2, z-1/2'

loop_
_atom_site_label
_atom_site_type_symbol
_atom_site_fract_x
_atom_site_fract_y
_atom_site_fract_z
_atom_site_U_iso_or_equiv
_atom_site_adp_type
_atom_site_occupancy
_atom_site_symmetry_multiplicity
_atom_site_calc_flag
_atom_site_refinement_flags
_atom_site_disorder_assembly
_atom_site_disorder_group
Re Re -0.009752(18) 0.190062(18) 0.23634(3) 0.02776(18) Uani 1 1 d . . .
Cl1 Cl 0.04776(17) 0.10357(14) 0.2172(3) 0.0663(11) Uani 1 1 d . . .
Cl2 Cl 0.08159(15) 0.2500 0.2365(3) 0.0297(8) Uani 1 2 d S . .
P1 P -0.00656(11) 0.18533(12) 0.0400(2) 0.0262(6) Uani 1 1 d . . .
P2 P 0.00674(14) 0.18312(16) 0.4283(2) 0.0429(8) Uani 1 1 d . . .
P9 P 0.2519(2) 0.2500 0.5514(4) 0.0530(13) Uani 1 2 d S . .
F1 F 0.2083(6) 0.2500 0.4510(11) 0.085(4) Uani 1 2 d S . .
F2 F 0.3077(5) 0.2500 0.4699(11) 0.073(4) Uani 1 2 d S . .
F4 F 0.1919(6) 0.2500 0.6196(12) 0.108(6) Uani 1 2 d S . .
F5 F 0.2520(4) 0.1839(5) 0.5481(14) 0.124(5) Uani 1 1 d . . .
F6 F 0.2955(10) 0.2500 0.6429(16) 0.172(10) Uani 1 2 d S . .
N10 N -0.1224(4) 0.1077(4) 0.2288(7) 0.040(2) Uani 1 1 d . . .
C1 C -0.0770(7) 0.2500 0.2056(14) 0.036(4) Uani 1 2 d S . .
H1 H -0.1121 0.2500 0.1590 0.043 Uiso 1 2 calc SR . .
C2 C -0.0704(7) 0.2500 0.3060(14) 0.041(4) Uani 1 2 d S . .
H2 H -0.0973 0.2500 0.3676 0.049 Uiso 1 2 calc SR . .
C10 C -0.0794(6) 0.1378(5) 0.2324(8) 0.042(3) Uani 1 1 d . . .
C11 C -0.1739(5) 0.0745(5) 0.2233(8) 0.040(3) Uani 1 1 d . . .
C12 C -0.1668(6) 0.0161(6) 0.2043(11) 0.054(3) Uani 1 1 d . . .
C13 C -0.2195(7) -0.0155(7) 0.1985(13) 0.066(4) Uani 1 1 d . . .
H13 H -0.2168 -0.0548 0.1858 0.079 Uiso 1 1 calc R . .
C14 C -0.2741(7) 0.0079(7) 0.2104(12) 0.063(4) Uani 1 1 d . . .
H14 H -0.3081 -0.0152 0.2065 0.076 Uiso 1 1 calc R . .
C15 C -0.2799(6) 0.0672(7) 0.2287(10) 0.056(4) Uani 1 1 d . . .
H15 H -0.3177 0.0836 0.2358 0.067 Uiso 1 1 calc R . .
C16 C -0.2290(5) 0.1011(6) 0.2362(9) 0.042(3) Uani 1 1 d . . .
C17 C -0.1064(7) -0.0109(8) 0.1875(17) 0.089(6) Uani 1 1 d . . .
H17A H -0.1112 -0.0472 0.1521 0.133 Uiso 1 1 calc R . .
H17B H -0.0874 -0.0168 0.2551 0.133 Uiso 1 1 calc R . .
H17C H -0.0821 0.0140 0.1445 0.133 Uiso 1 1 calc R . .
C18 C -0.2343(7) 0.1643(7) 0.2566(14) 0.068(4) Uani 1 1 d . . .
H18A H -0.2184 0.1731 0.3257 0.101 Uiso 1 1 calc R . .
H18B H -0.2757 0.1754 0.2537 0.101 Uiso 1 1 calc R . .
H18C H -0.2122 0.1850 0.2035 0.101 Uiso 1 1 calc R . .
C1B C -0.0373(7) 0.2500 -0.0220(11) 0.027(3) Uani 1 2 d S . .
H1B1 H -0.0806 0.2500 -0.0147 0.033 Uiso 1 2 calc SR . .
H1B2 H -0.0279 0.2500 -0.0973 0.033 Uiso 1 2 calc SR . .
C2B C 0.0404(7) 0.2500 0.4781(12) 0.040(4) Uani 1 2 d S . .
H2B1 H 0.0825 0.2500 0.4594 0.048 Uiso 1 2 calc SR . .
H2B2 H 0.0377 0.2500 0.5551 0.048 Uiso 1 2 calc SR . .
C111 C -0.0513(5) 0.1276(4) -0.0160(9) 0.032(3) Uani 1 1 d . . .
C112 C -0.0229(6) 0.0772(5) -0.0509(9) 0.044(3) Uani 1 1 d . . .
H112 H 0.0186 0.0745 -0.0490 0.053 Uiso 1 1 calc R . .
C113 C -0.0567(7) 0.0314(6) -0.0883(11) 0.056(4) Uani 1 1 d . . .
H113 H -0.0377 -0.0020 -0.1113 0.068 Uiso 1 1 calc R . .
C114 C -0.1172(7) 0.0352(6) -0.0914(12) 0.061(4) Uani 1 1 d . . .
H114 H -0.1394 0.0044 -0.1169 0.073 Uiso 1 1 calc R . .
C115 C -0.1464(6) 0.0841(6) -0.0573(11) 0.052(3) Uani 1 1 d . . .
H115 H -0.1879 0.0860 -0.0591 0.062 Uiso 1 1 calc R . .
C116 C -0.1132(5) 0.1306(5) -0.0201(10) 0.039(3) Uani 1 1 d . . .
H116 H -0.1328 0.1638 0.0020 0.047 Uiso 1 1 calc R . .
C121 C 0.0644(6) 0.1774(5) -0.0311(11) 0.044(3) Uani 1 1 d . . .
C122 C 0.1187(6) 0.1721(7) 0.0188(15) 0.073(5) Uani 1 1 d . . .
H122 H 0.1207 0.1700 0.0926 0.088 Uiso 1 1 calc R . .
C123 C 0.1708(8) 0.1699(10) -0.042(2) 0.122(10) Uani 1 1 d . . .
H123 H 0.2074 0.1675 -0.0072 0.147 Uiso 1 1 calc R . .
C124 C 0.1704(10) 0.1710(8) -0.147(2) 0.110(9) Uani 1 1 d . . .
H124 H 0.2060 0.1690 -0.1854 0.132 Uiso 1 1 calc R . .
C125 C 0.1168(11) 0.1752(9) -0.1985(19) 0.125(11) Uani 1 1 d . . .
H125 H 0.1156 0.1763 -0.2724 0.150 Uiso 1 1 calc R . .
C126 C 0.0637(8) 0.1777(8) -0.1399(11) 0.077(6) Uani 1 1 d . . .
H126 H 0.0272 0.1797 -0.1755 0.092 Uiso 1 1 calc R . .
C211 C -0.0560(6) 0.1688(8) 0.5182(9) 0.068(5) Uani 1 1 d . . .
C212 C -0.1092(6) 0.1497(6) 0.4878(10) 0.052(4) Uani 1 1 d . . .
H212 H -0.1165 0.1439 0.4157 0.063 Uiso 1 1 calc R . .
C213 C -0.1545(6) 0.1379(8) 0.5609(11) 0.067(5) Uani 1 1 d . . .
H213 H -0.1907 0.1232 0.5365 0.081 Uiso 1 1 calc R B .
C214 C -0.1475(8) 0.1470(11) 0.6640(12) 0.114(9) Uani 1 1 d . B .
H214 H -0.1647 0.1240 0.7162 0.136 Uiso 1 1 calc R A 1
C25A C -0.1122(14) 0.1940(14) 0.687(3) 0.063(8) Uiso 0.50 1 d P B 1
H25A H -0.1214 0.2184 0.7429 0.075 Uiso 0.50 1 calc PR B 1
C26A C -0.0639(12) 0.2036(12) 0.624(2) 0.051(7) Uiso 0.50 1 d P B 1
H26A H -0.0354 0.2307 0.6439 0.061 Uiso 0.50 1 calc PR B 1
C25B C -0.0809(11) 0.1408(11) 0.696(2) 0.046(6) Uiso 0.50 1 d P B 2
H25B H -0.0709 0.1316 0.7658 0.055 Uiso 0.50 1 calc PR B 2
C26B C -0.0359(11) 0.1488(10) 0.6212(18) 0.037(5) Uiso 0.50 1 d P B 2
H26B H 0.0042 0.1419 0.6362 0.045 Uiso 0.50 1 calc PR B 2
C221 C 0.0590(6) 0.1272(6) 0.4710(10) 0.056(4) Uani 1 1 d . . .
C222 C 0.1171(6) 0.1346(7) 0.4902(14) 0.063(4) Uani 1 1 d . B .
H222 H 0.1341 0.1708 0.4821 0.076 Uiso 1 1 calc R . .
C223 C 0.1529(7) 0.0888(7) 0.5222(14) 0.069(5) Uani 1 1 d . . .
H223 H 0.1934 0.0956 0.5346 0.082 Uiso 1 1 calc R B .
C224 C 0.1328(8) 0.0373(9) 0.5355(16) 0.094(7) Uani 1 1 d . B .
H224 H 0.1553 0.0038 0.5298 0.112 Uiso 1 1 calc R C 1
C25C C 0.0678(15) 0.0403(15) 0.562(3) 0.074(9) Uiso 0.50 1 d P B 1
H25C H 0.0511 0.0106 0.6009 0.089 Uiso 0.50 1 calc PR B 1
C26C C 0.0308(13) 0.0853(12) 0.530(2) 0.055(7) Uiso 0.50 1 d P B 1
H26C H -0.0096 0.0869 0.5474 0.066 Uiso 0.50 1 calc PR B 1
C25D C 0.0830(11) 0.0203(11) 0.4705(19) 0.042(6) Uiso 0.50 1 d P B 2
H25D H 0.0764 -0.0174 0.4492 0.050 Uiso 0.50 1 calc PR B 2
C26D C 0.0470(11) 0.0636(10) 0.4436(18) 0.039(5) Uiso 0.50 1 d P B 2
H26D H 0.0123 0.0549 0.4058 0.047 Uiso 0.50 1 calc PR B 2

loop_
_atom_site_aniso_label
_atom_site_aniso_U_11
_atom_site_aniso_U_22
_atom_site_aniso_U_33
_atom_site_aniso_U_23
_atom_site_aniso_U_13
_atom_site_aniso_U_12
Re 0.0235(3) 0.0343(3) 0.0255(3) 0.00344(17) -0.00104(15) -0.00220(17)
Cl1 0.065(2) 0.0346(18) 0.099(3) -0.0129(18) -0.042(2) 0.0170(15)
Cl2 0.0210(17) 0.035(2) 0.0330(19) 0.000 0.0011(14) 0.000
P1 0.0222(13) 0.0309(14) 0.0254(13) -0.0026(11) 0.0006(10) 0.0012(11)
P2 0.0309(16) 0.065(2) 0.0332(15) 0.0171(15) -0.0064(12) -0.0147(15)
P9 0.027(2) 0.076(4) 0.056(3) 0.000 0.009(2) 0.000
F1 0.073(9) 0.116(12) 0.067(8) 0.000 -0.004(7) 0.000
F2 0.052(7) 0.073(8) 0.095(10) 0.000 0.027(6) 0.000
F4 0.069(9) 0.174(17) 0.080(10) 0.000 0.042(8) 0.000
F5 0.042(5) 0.080(8) 0.249(17) 0.054(9) 0.018(7) -0.001(5)
F6 0.155(19) 0.25(3) 0.107(15) 0.000 -0.082(14) 0.000
N10 0.037(6) 0.049(6) 0.033(5) 0.000(5) 0.000(4) -0.025(5)
C1 0.036(9) 0.022(8) 0.049(11) 0.000 0.010(7) 0.000
C2 0.033(9) 0.046(11) 0.043(10) 0.000 -0.008(7) 0.000
C10 0.078(10) 0.036(7) 0.011(5) 0.009(5) 0.003(5) 0.015(7)
C11 0.049(7) 0.052(8) 0.019(5) 0.002(5) 0.005(5) -0.011(6)
C12 0.052(8) 0.055(9) 0.055(8) -0.010(7) 0.008(6) -0.016(7)
C13 0.070(11) 0.053(9) 0.074(10) -0.011(8) 0.015(8) -0.022(8)
C14 0.057(10) 0.079(12) 0.054(9) -0.004(8) 0.005(7) -0.029(8)
C15 0.047(8) 0.085(11) 0.035(7) 0.003(7) 0.005(6) -0.014(7)
C16 0.041(7) 0.054(8) 0.031(6) 0.006(6) -0.004(5) -0.010(6)
C17 0.066(11) 0.069(12) 0.131(17) -0.039(11) 0.017(11) -0.002(9)
C18 0.047(8) 0.074(11) 0.082(11) 0.023(9) -0.011(7) 0.001(7)
C1B 0.027(8) 0.031(8) 0.024(7) 0.000 -0.004(6) 0.000
C2B 0.022(8) 0.076(13) 0.022(8) 0.000 -0.011(6) 0.000
C111 0.043(7) 0.022(6) 0.032(6) -0.001(4) 0.006(5) 0.002(5)
C112 0.060(8) 0.033(7) 0.039(7) -0.003(5) -0.006(6) 0.008(6)
C113 0.075(10) 0.040(8) 0.054(8) -0.011(6) -0.021(7) 0.007(7)
C114 0.089(12) 0.037(8) 0.058(9) -0.002(7) -0.030(8) -0.018(7)
C115 0.055(8) 0.044(8) 0.057(8) 0.004(6) -0.014(6) -0.014(6)
C116 0.034(7) 0.037(7) 0.046(7) -0.005(5) -0.001(5) -0.008(5)
C121 0.047(8) 0.022(6) 0.062(8) -0.003(5) 0.015(6) 0.005(5)
C122 0.026(7) 0.092(12) 0.102(13) -0.053(10) 0.002(7) 0.008(7)
C123 0.035(10) 0.133(19) 0.20(3) -0.095(19) 0.042(13) -0.008(10)
C124 0.090(16) 0.063(12) 0.18(2) 0.003(13) 0.101(17) 0.025(11)
C125 0.129(19) 0.121(18) 0.124(18) 0.073(15) 0.106(16) 0.078(15)
C126 0.090(12) 0.105(13) 0.037(8) 0.028(8) 0.030(7) 0.052(10)
C211 0.046(8) 0.142(15) 0.015(6) 0.023(7) -0.004(5) -0.042(9)
C212 0.045(8) 0.079(11) 0.032(7) 0.005(7) 0.005(5) -0.013(7)
C213 0.035(8) 0.122(14) 0.044(8) 0.008(8) -0.001(6) -0.020(8)
C214 0.090(13) 0.22(3) 0.027(8) 0.018(11) 0.007(8) -0.081(16)
C221 0.055(9) 0.073(10) 0.041(7) 0.032(7) -0.027(6) -0.019(7)
C222 0.037(8) 0.050(9) 0.103(13) -0.020(8) 0.013(8) -0.002(6)
C223 0.038(8) 0.074(11) 0.093(12) -0.029(9) -0.005(7) 0.008(8)
C224 0.083(13) 0.088(14) 0.110(15) 0.053(12) -0.044(11) -0.026(11)

loop_
_atom_type_symbol
_atom_type_description
_atom_type_scat_dispersion_real
_atom_type_scat_dispersion_imag
_atom_type_scat_source
C C 0.0033 0.0016 'International Tables Vol C Tables 4.2.6.8 and 6.1.1.4'
H H 0.0000 0.0000 'International Tables Vol C Tables 4.2.6.8 and 6.1.1.4'
N N 0.0061 0.0033 'International Tables Vol C Tables 4.2.6.8 and 6.1.1.4'
F F 0.0171 0.0103 'International Tables Vol C Tables 4.2.6.8 and 6.1.1.4'
P P 0.1023 0.0942 'International Tables Vol C Tables 4.2.6.8 and 6.1.1.4'
Cl Cl 0.1484 0.1585 'International Tables Vol C Tables 4.2.6.8 and 6.1.1.4'
Re Re -1.0185 7.2310 'International Tables Vol C Tables 4.2.6.8 and 6.1.1.4'

loop_
_geom_angle_atom_site_label_1
_geom_angle_atom_site_label_2
_geom_angle_atom_site_label_3
_geom_angle
_geom_angle_site_symmetry_1
_geom_angle_site_symmetry_3
_geom_angle_publ_flag
C10 Re C1 80.9(5) . . ?
C10 Re C2 85.1(5) . . ?
C1 Re C2 35.0(6) . . ?
C10 Re Cl1 84.3(4) . . ?
C1 Re Cl1 158.1(4) . . ?
C2 Re Cl1 158.4(4) . . ?
C10 Re P2 95.9(3) . . ?
C1 Re P2 109.6(5) . . ?
C2 Re P2 74.6(5) . . ?
Cl1 Re P2 87.85(13) . . ?
C10 Re P1 88.3(3) . . ?
C1 Re P1 82.3(5) . . ?
C2 Re P1 117.2(4) . . ?
Cl1 Re P1 81.22(12) . . ?
P2 Re P1 167.87(10) . . ?
C10 Re Cl2 176.1(3) . . ?
C1 Re Cl2 102.5(3) . . ?
C2 Re Cl2 98.9(3) . . ?
Cl1 Re Cl2 91.87(10) . . ?
P2 Re Cl2 84.96(11) . . ?
P1 Re Cl2 90.13(10) . . ?
C10 Re Re 128.1(3) . 7_565 ?
C1 Re Re 48.0(3) . 7_565 ?
C2 Re Re 49.1(3) . 7_565 ?
Cl1 Re Re 147.04(10) . 7_565 ?
P2 Re Re 93.79(9) . 7_565 ?
P1 Re Re 92.56(7) . 7_565 ?
Cl2 Re Re 55.61(4) . 7_565 ?
Re Cl2 Re 68.78(9) 7_565 . ?
C111 P1 C121 102.3(5) . . ?
C111 P1 C1B 103.7(5) . . ?
C121 P1 C1B 101.5(6) . . ?
C111 P1 Re 113.8(4) . . ?
C121 P1 Re 121.2(5) . . ?
C1B P1 Re 112.2(4) . . ?
C221 P2 C211 100.2(7) . . ?
C221 P2 C2B 104.1(6) . . ?
C211 P2 C2B 104.9(8) . . ?
C221 P2 Re 115.6(5) . . ?
C211 P2 Re 120.3(4) . . ?
C2B P2 Re 109.9(5) . . ?
F6 P9 F5 91.1(6) . 7_565 ?
F6 P9 F5 91.1(6) . . ?
F5 P9 F5 176.9(13) 7_565 . ?
F6 P9 F4 97.6(12) . . ?
F5 P9 F4 90.9(5) 7_565 . ?
F5 P9 F4 90.9(5) . . ?
F6 P9 F1 177.4(12) . . ?
F5 P9 F1 88.9(6) 7_565 . ?
F5 P9 F1 88.9(6) . . ?
F4 P9 F1 85.0(8) . . ?
F6 P9 F2 89.1(11) . . ?
F5 P9 F2 88.9(5) 7_565 . ?
F5 P9 F2 88.9(5) . . ?
F4 P9 F2 173.3(9) . . ?
F1 P9 F2 88.3(8) . . ?
C10 N10 C11 177.7(13) . . ?
C2 C1 Re 74.5(9) . 7_565 ?
C2 C1 Re 74.5(9) . . ?
Re C1 Re 84.0(6) 7_565 . ?
C1 C2 Re 70.5(9) . 7_565 ?
C1 C2 Re 70.5(9) . . ?
Re C2 Re 81.8(6) 7_565 . ?
N10 C10 Re 177.9(10) . . ?
C16 C11 N10 118.7(12) . . ?
C16 C11 C12 123.9(12) . . ?
N10 C11 C12 117.4(12) . . ?
C13 C12 C11 115.5(13) . . ?
C13 C12 C17 122.1(14) . . ?
C11 C12 C17 122.3(12) . . ?
C14 C13 C12 123.3(15) . . ?
C13 C14 C15 120.0(13) . . ?
C16 C15 C14 119.6(14) . . ?
C11 C16 C15 117.7(13) . . ?
C11 C16 C18 121.9(11) . . ?
C15 C16 C18 120.3(13) . . ?
P1 C1B P1 110.8(7) . 7_565 ?
P2 C2B P2 115.8(8) . 7_565 ?
C116 C111 C112 118.7(11) . . ?
C116 C111 P1 121.7(8) . . ?
C112 C111 P1 119.5(9) . . ?
C113 C112 C111 120.2(13) . . ?
C114 C113 C112 120.0(13) . . ?
C113 C114 C115 121.1(13) . . ?
C114 C115 C116 119.7(13) . . ?
C111 C116 C115 120.3(12) . . ?
C126 C121 C122 117.9(14) . . ?
C126 C121 P1 118.6(11) . . ?
C122 C121 P1 123.5(11) . . ?
C121 C122 C123 119(2) . . ?
C124 C123 C122 123(2) . . ?
C123 C124 C125 118.7(16) . . ?
C124 C125 C126 120(2) . . ?
C121 C126 C125 121.1(19) . . ?
C212 C211 C26B 115.3(14) . . ?
C212 C211 C26A 108.5(15) . . ?
C26B C211 C26A 56.0(14) . . ?
C212 C211 P2 124.8(10) . . ?
C26B C211 P2 111.9(12) . . ?
C26A C211 P2 121.0(13) . . ?
C211 C212 C213 121.8(12) . . ?
C214 C213 C212 121.9(14) . . ?
C213 C214 C25A 113.4(19) . . ?
C213 C214 C25B 110.6(18) . . ?
C25A C214 C25B 58.1(17) . . ?
C26A C25A C214 118(3) . . ?
C25A C26A C211 120(2) . . ?
C26B C25B C214 120(2) . . ?
C25B C26B C211 115(2) . . ?
C222 C221 C26C 116.0(17) . . ?
C222 C221 C26D 109.5(15) . . ?
C26C C221 C26D 50.3(15) . . ?
C222 C221 P2 125.7(12) . . ?
C26C C221 P2 111.8(15) . . ?
C26D C221 P2 120.5(12) . . ?
C221 C222 C223 120.8(15) . . ?
C224 C223 C222 123.4(15) . . ?
C223 C224 C25D 116.9(17) . . ?
C223 C224 C25C 109(2) . . ?
C25D C224 C25C 51.9(17) . . ?
C26C C25C C224 123(3) . . ?
C221 C26C C25C 115(3) . . ?
C26D C25D C224 114(2) . . ?
C25D C26D C221 124(2) . . ?

loop_
_geom_bond_atom_site_label_1
_geom_bond_atom_site_label_2
_geom_bond_distance
_geom_bond_site_symmetry_2
_geom_bond_publ_flag
Re C10 1.976(14) . ?
Re C1 2.086(13) . ?
Re C2 2.133(14) . ?
Re Cl1 2.402(3) . ?
Re P2 2.446(3) . ?
Re P1 2.470(3) . ?
Re Cl2 2.472(3) . ?
Re Re 2.7928(8) 7_565 ?
Cl2 Re 2.472(3) 7_565 ?
P1 C111 1.816(11) . ?
P1 C121 1.829(12) . ?
P1 C1B 1.830(8) . ?
P2 C221 1.829(14) . ?
P2 C211 1.831(12) . ?
P2 C2B 1.839(8) . ?
P9 F6 1.507(17) . ?
P9 F5 1.540(11) 7_565 ?
P9 F5 1.540(11) . ?
P9 F4 1.589(13) . ?
P9 F1 1.593(14) . ?
P9 F2 1.615(12) . ?
N10 C10 1.189(16) . ?
N10 C11 1.388(15) . ?
C1 C2 1.27(2) . ?
C1 Re 2.086(13) 7_565 ?
C2 Re 2.133(14) 7_565 ?
C11 C16 1.388(17) . ?
C11 C12 1.392(18) . ?
C12 C13 1.389(19) . ?
C12 C17 1.50(2) . ?
C13 C14 1.34(2) . ?
C14 C15 1.41(2) . ?
C15 C16 1.388(18) . ?
C16 C18 1.50(2) . ?
C1B P1 1.830(8) 7_565 ?
C2B P2 1.839(8) 7_565 ?
C111 C116 1.387(16) . ?
C111 C112 1.405(16) . ?
C112 C113 1.390(18) . ?
C113 C114 1.35(2) . ?
C114 C115 1.38(2) . ?
C115 C116 1.392(17) . ?
C121 C126 1.367(19) . ?
C121 C122 1.371(19) . ?
C122 C123 1.39(2) . ?
C123 C124 1.32(4) . ?
C124 C125 1.36(4) . ?
C125 C126 1.40(2) . ?
C211 C212 1.326(17) . ?
C211 C26B 1.45(3) . ?
C211 C26A 1.57(3) . ?
C212 C213 1.394(17) . ?
C213 C214 1.32(2) . ?
C214 C25A 1.38(4) . ?
C214 C25B 1.55(3) . ?
C25A C26A 1.35(4) . ?
C25B C26B 1.39(3) . ?
C221 C222 1.333(18) . ?
C221 C26C 1.38(3) . ?
C221 C26D 1.55(3) . ?
C222 C223 1.39(2) . ?
C223 C224 1.29(2) . ?
C224 C25D 1.44(3) . ?
C224 C25C 1.49(4) . ?
C25C C26C 1.39(4) . ?
C25D C26D 1.33(3) . ?
